data_4065235
loop_
_publ_author_name
'Nieto, Ismael'
'Livings, Michelle S.'
'Sacci, John B.'
'Reuther, Lauren E.'
'Zeller, Matthias'
'Papish, Elizabeth T.'

_publ_section_title
;
 Transfer Hydrogenation in Water via a Ruthenium Catalyst with OH Groups
 near the Metal Center on a bipy Scaffold
;
_journal_issue 23
_journal_name_full Organometallics
_journal_page_first 6339
_journal_paper_doi 10.1021/om200638p
_journal_volume 30
_journal_year 2011
_chemical_formula_moiety 'C20 H22 Cl N2 O2 Ru, 0.927(C H4 O), 0.146(H2 O), Cl'
_chemical_formula_sum 'C20.93 H26 Cl2 N2 O3.07 Ru'
_chemical_formula_weight 526.70
_chemical_name_systematic
; 
 ? 
;
_space_group_IT_number 61
_symmetry_cell_setting orthorhombic
_symmetry_space_group_name_Hall '-P 2ac 2ab'
_symmetry_space_group_name_H-M 'P b c a'
_atom_sites_solution_hydrogens geom
_atom_sites_solution_primary direct
_atom_sites_solution_secondary difmap
_audit_creation_method SHELXL-97
_cell_angle_alpha 90.00
_cell_angle_beta 90.00
_cell_angle_gamma 90.00
_cell_formula_units_Z 8
_cell_length_a 13.4171(10)
_cell_length_b 17.3604(13)
_cell_length_c 18.4117(14)
_cell_measurement_reflns_used 9958
_cell_measurement_temperature 100(2)
_cell_measurement_theta_max 31.08
_cell_measurement_theta_min 2.21
_cell_volume 4288.6(6)
_computing_cell_refinement 'Apex2 v2009.7-0'
_computing_data_collection 'Apex2 v2009.7-0 (Bruker, 2009)'
_computing_data_reduction 'Apex2 v2009.7-0'
_computing_molecular_graphics 'SHELXTL 6.14'
_computing_publication_material 'SHELXTL 6.14'
_computing_structure_refinement 'SHELXTL 6.14'
_computing_structure_solution 'SHELXTL 6.14 (Bruker, 2000-2003; Sheldrick, 2008)'
_diffrn_ambient_temperature 100(2)
_diffrn_measured_fraction_theta_full 0.997
_diffrn_measured_fraction_theta_max 0.920
_diffrn_measurement_device_type 'Bruker AXS SMART APEX CCD diffractometer'
_diffrn_measurement_method '\w scans'
_diffrn_radiation_monochromator graphite
_diffrn_radiation_source 'fine-focus sealed tube'
_diffrn_radiation_type MoK\a
_diffrn_radiation_wavelength 0.71073
_diffrn_reflns_av_R_equivalents 0.0204
_diffrn_reflns_av_sigmaI/netI 0.0192
_diffrn_reflns_limit_h_max 19
_diffrn_reflns_limit_h_min -18
_diffrn_reflns_limit_k_max 22
_diffrn_reflns_limit_k_min -25
_diffrn_reflns_limit_l_max 25
_diffrn_reflns_limit_l_min -21
_diffrn_reflns_number 24192
_diffrn_reflns_theta_full 28.00
_diffrn_reflns_theta_max 31.21
_diffrn_reflns_theta_min 2.21
_diffrn_standards_number 0
_exptl_absorpt_coefficient_mu 1.006
_exptl_absorpt_correction_T_max 0.7462
_exptl_absorpt_correction_T_min 0.6521
_exptl_absorpt_correction_type multi-scan
_exptl_absorpt_process_details 'Apex2  v2009.7-0 (Bruker, 2009)'
_exptl_crystal_colour orange
_exptl_crystal_density_diffrn 1.632
_exptl_crystal_density_method 'not measured'
_exptl_crystal_description block
_exptl_crystal_F_000 2145.2
_exptl_crystal_size_max 0.51
_exptl_crystal_size_mid 0.36
_exptl_crystal_size_min 0.33
_refine_diff_density_max 0.853
_refine_diff_density_min -0.566
_refine_diff_density_rms 0.077
_refine_ls_extinction_method none
_refine_ls_goodness_of_fit_ref 1.051
_refine_ls_hydrogen_treatment constr
_refine_ls_matrix_type full
_refine_ls_number_parameters 288
_refine_ls_number_reflns 6404
_refine_ls_number_restraints 0
_refine_ls_restrained_S_all 1.051
_refine_ls_R_factor_all 0.0282
_refine_ls_R_factor_gt 0.0238
_refine_ls_shift/su_max 0.005
_refine_ls_shift/su_mean 0.000
_refine_ls_structure_factor_coef Fsqd
_refine_ls_weighting_details 'calc w=1/[\s^2^(Fo^2^)+(0.0263P)^2^+3.4703P] where P=(Fo^2^+2Fc^2^)/3'
_refine_ls_weighting_scheme calc
_refine_ls_wR_factor_gt 0.0570
_refine_ls_wR_factor_ref 0.0601
_reflns_number_gt 5734
_reflns_number_total 6404
_reflns_threshold_expression I>2\s(I)
_cod_data_source_file om200638p_si_003.cif
_cod_data_source_block 11mz014_0m
_cod_depositor_comments
;
The following automatic conversions were performed:

'_symmetry_cell_setting' value 'Orthorhombic' changed to
'orthorhombic' according to
/home/saulius/struct/CIF-dictionaries/cif_core.dic dictionary named
'cif_core.dic' version 2.4.1 from 2010-06-29.

Automatic conversion script
Id: cif_fix_values 1715 2011-07-08 13:25:40Z adriana 
;
_cod_original_sg_symbol_H-M Pbca
_cod_database_code 4065235

loop_
_symmetry_equiv_pos_as_xyz
'x, y, z'
'-x+1/2, -y, z+1/2'
'-x, y+1/2, -z+1/2'
'x+1/2, -y+1/2, -z'
'-x, -y, -z'
'x-1/2, y, -z-1/2'
'x, -y-1/2, z-1/2'
'-x-1/2, y-1/2, z'

loop_
_atom_site_label
_atom_site_type_symbol
_atom_site_fract_x
_atom_site_fract_y
_atom_site_fract_z
_atom_site_U_iso_or_equiv
_atom_site_adp_type
_atom_site_occupancy
_atom_site_symmetry_multiplicity
_atom_site_calc_flag
_atom_site_refinement_flags
_atom_site_disorder_assembly
_atom_site_disorder_group
C1 C 0.73730(11) 1.08296(8) 0.39923(8) 0.0146(3) Uani 1 1 d . . .
C2 C 0.66884(12) 1.06993(9) 0.45562(8) 0.0172(3) Uani 1 1 d . . .
H2 H 0.6463 1.1114 0.4850 0.021 Uiso 1 1 calc R . .
C3 C 0.63495(12) 0.99639(10) 0.46775(9) 0.0187(3) Uani 1 1 d . . .
H3 H 0.5920 0.9859 0.5076 0.022 Uiso 1 1 calc R . .
C4 C 0.66400(11) 0.93724(9) 0.42121(9) 0.0177(3) Uani 1 1 d . . .
H4 H 0.6395 0.8864 0.4278 0.021 Uiso 1 1 calc R . .
C5 C 0.72923(11) 0.95394(8) 0.36524(8) 0.0138(3) Uani 1 1 d . . .
C6 C 0.75938(11) 0.89670(9) 0.31102(8) 0.0143(3) Uani 1 1 d . . .
C7 C 0.72254(12) 0.82223(9) 0.31061(9) 0.0181(3) Uani 1 1 d . . .
H7 H 0.6745 0.8064 0.3455 0.022 Uiso 1 1 calc R . .
C8 C 0.75710(13) 0.77101(9) 0.25824(9) 0.0208(3) Uani 1 1 d . . .
H8 H 0.7345 0.7192 0.2579 0.025 Uiso 1 1 calc R . .
C9 C 0.82405(13) 0.79583(9) 0.20702(9) 0.0194(3) Uani 1 1 d . . .
H9 H 0.8483 0.7615 0.1710 0.023 Uiso 1 1 calc R . .
C10 C 0.85618(12) 0.87293(9) 0.20869(8) 0.0158(3) Uani 1 1 d . . .
C11 C 0.97974(14) 1.17376(10) 0.16866(11) 0.0265(4) Uani 1 1 d . . .
H11A H 1.0424 1.2011 0.1597 0.040 Uiso 1 1 calc R . .
H11B H 0.9278 1.2109 0.1820 0.040 Uiso 1 1 calc R . .
H11C H 0.9597 1.1462 0.1246 0.040 Uiso 1 1 calc R . .
C12 C 0.99397(12) 1.11722(9) 0.22948(9) 0.0179(3) Uani 1 1 d . . .
C13 C 1.02394(11) 1.04096(9) 0.21425(8) 0.0160(3) Uani 1 1 d . . .
H13 H 1.0241 1.0225 0.1628 0.019 Uiso 1 1 calc R . .
C14 C 1.03534(11) 0.98687(9) 0.27123(8) 0.0154(3) Uani 1 1 d . . .
H14 H 1.0437 0.9313 0.2585 0.019 Uiso 1 1 calc R . .
C15 C 1.01800(11) 1.00672(9) 0.34471(8) 0.0160(3) Uani 1 1 d . . .
C16 C 0.98531(11) 1.08310(9) 0.35836(9) 0.0172(3) Uani 1 1 d . . .
H16 H 0.9579 1.0955 0.4075 0.021 Uiso 1 1 calc R . .
C17 C 0.97394(11) 1.13810(9) 0.30225(9) 0.0181(3) Uani 1 1 d . . .
H17 H 0.9386 1.1876 0.3126 0.022 Uiso 1 1 calc R . .
C18 C 1.03071(12) 0.94995(10) 0.40643(9) 0.0206(3) Uani 1 1 d . . .
H18 H 0.9800 0.9627 0.4444 0.025 Uiso 1 1 calc R . .
C19 C 1.13358(14) 0.96068(13) 0.44025(11) 0.0319(4) Uani 1 1 d . . .
H19A H 1.1849 0.9498 0.4038 0.048 Uiso 1 1 calc R . .
H19B H 1.1413 0.9253 0.4813 0.048 Uiso 1 1 calc R . .
H19C H 1.1406 1.0139 0.4573 0.048 Uiso 1 1 calc R . .
C20 C 1.01583(15) 0.86602(11) 0.38491(11) 0.0316(4) Uani 1 1 d . . .
H20A H 0.9508 0.8600 0.3614 0.047 Uiso 1 1 calc R . .
H20B H 1.0185 0.8335 0.4284 0.047 Uiso 1 1 calc R . .
H20C H 1.0686 0.8505 0.3511 0.047 Uiso 1 1 calc R . .
Cl1 Cl 0.76238(3) 1.07733(2) 0.19428(2) 0.01772(7) Uani 1 1 d . . .
Cl2 Cl 0.48607(3) 0.78042(2) 0.44533(2) 0.01872(8) Uani 1 1 d . . .
N1 N 0.76920(9) 1.02576(7) 0.35581(7) 0.0126(2) Uani 1 1 d . . .
N2 N 0.82667(9) 0.92193(7) 0.26089(7) 0.0140(2) Uani 1 1 d . . .
O1 O 0.77664(9) 1.15190(6) 0.38677(6) 0.0187(2) Uani 1 1 d . . .
H1 H 0.7523 1.1840 0.4159 0.028 Uiso 1 1 calc R . .
O2 O 0.91912(9) 0.90113(7) 0.15955(6) 0.0219(2) Uani 1 1 d . . .
H2A H 0.9332 0.8667 0.1292 0.033 Uiso 1 1 calc R . .
C21 C 0.72886(15) 0.77286(14) 0.53547(11) 0.0308(5) Uani 0.927(3) 1 d P A 1
H21A H 0.7321 0.7288 0.5687 0.046 Uiso 0.927(3) 1 calc PR A 1
H21B H 0.6599 0.7804 0.5195 0.046 Uiso 0.927(3) 1 calc PR A 1
H21C H 0.7522 0.8193 0.5606 0.046 Uiso 0.927(3) 1 calc PR A 1
O3 O 0.79071(10) 0.75846(8) 0.47388(7) 0.0234(3) Uani 0.927(3) 1 d P A 1
H3A H 0.8498 0.7519 0.4876 0.035 Uiso 0.927(3) 1 calc PR A 1
O4 O 0.7025(15) 0.7370(11) 0.4978(9) 0.028(5) Uani 0.073(3) 1 d P A 2
H4A H 0.6539 0.7633 0.5124 0.042 Uiso 0.073(3) 1 d PR A 2
H4B H 0.7529 0.7661 0.4995 0.042 Uiso 0.073(3) 1 d PR A 2
O5 O 0.8306(13) 0.8487(10) 0.5391(9) 0.024(4) Uani 0.073(3) 1 d P A 2
H5A H 0.8200 0.8644 0.5816 0.036 Uiso 0.073(3) 1 d PR A 2
H5B H 0.8769 0.8152 0.5429 0.036 Uiso 0.073(3) 1 d PR A 2
Ru1 Ru 0.885926(8) 1.033410(6) 0.278112(6) 0.01098(4) Uani 1 1 d . . .

loop_
_atom_site_aniso_label
_atom_site_aniso_U_11
_atom_site_aniso_U_22
_atom_site_aniso_U_33
_atom_site_aniso_U_23
_atom_site_aniso_U_13
_atom_site_aniso_U_12
C1 0.0131(6) 0.0151(7) 0.0155(6) -0.0006(5) -0.0015(5) 0.0005(5)
C2 0.0156(7) 0.0200(7) 0.0159(7) -0.0026(6) 0.0013(5) 0.0023(5)
C3 0.0148(7) 0.0239(8) 0.0173(7) 0.0023(6) 0.0028(6) -0.0005(6)
C4 0.0154(7) 0.0179(7) 0.0198(7) 0.0034(6) 0.0014(6) -0.0026(5)
C5 0.0116(6) 0.0139(6) 0.0158(6) 0.0012(5) -0.0019(5) 0.0003(5)
C6 0.0127(6) 0.0142(6) 0.0159(6) 0.0008(5) -0.0020(5) 0.0000(5)
C7 0.0196(7) 0.0147(7) 0.0199(7) 0.0013(6) -0.0001(6) -0.0030(5)
C8 0.0245(8) 0.0141(7) 0.0236(8) -0.0002(6) -0.0022(6) -0.0037(6)
C9 0.0238(8) 0.0141(7) 0.0204(7) -0.0036(6) -0.0011(6) -0.0019(6)
C10 0.0168(7) 0.0140(7) 0.0166(7) -0.0010(5) -0.0005(5) -0.0011(5)
C11 0.0252(9) 0.0219(8) 0.0324(9) 0.0112(7) 0.0033(7) -0.0007(6)
C12 0.0127(7) 0.0164(7) 0.0245(8) 0.0023(6) 0.0012(6) -0.0024(5)
C13 0.0125(7) 0.0179(7) 0.0176(7) -0.0009(5) 0.0024(5) -0.0013(5)
C14 0.0103(6) 0.0167(7) 0.0194(7) -0.0005(5) 0.0013(5) 0.0015(5)
C15 0.0101(6) 0.0206(7) 0.0172(7) -0.0001(6) -0.0016(5) -0.0002(5)
C16 0.0118(6) 0.0213(7) 0.0184(7) -0.0052(6) -0.0006(5) -0.0023(5)
C17 0.0126(7) 0.0149(7) 0.0268(8) -0.0040(6) 0.0003(6) -0.0038(5)
C18 0.0173(7) 0.0278(8) 0.0166(7) 0.0039(6) -0.0007(6) 0.0015(6)
C19 0.0207(8) 0.0495(12) 0.0254(9) 0.0100(8) -0.0056(7) -0.0010(8)
C20 0.0346(10) 0.0265(9) 0.0338(10) 0.0106(8) -0.0077(8) 0.0022(7)
Cl1 0.01657(17) 0.01719(16) 0.01938(16) 0.00214(13) -0.00417(13) -0.00078(12)
Cl2 0.01697(17) 0.01888(17) 0.02031(17) 0.00351(13) -0.00068(13) 0.00041(13)
N1 0.0118(6) 0.0125(5) 0.0135(5) -0.0003(4) -0.0002(4) -0.0004(4)
N2 0.0139(6) 0.0124(5) 0.0158(6) 0.0000(5) -0.0006(5) -0.0009(4)
O1 0.0215(6) 0.0141(5) 0.0205(5) -0.0040(4) 0.0053(4) -0.0006(4)
O2 0.0290(6) 0.0174(5) 0.0194(5) -0.0057(4) 0.0090(5) -0.0043(5)
C21 0.0245(10) 0.0439(12) 0.0238(10) -0.0027(9) -0.0048(8) 0.0051(9)
O3 0.0244(7) 0.0228(7) 0.0230(7) -0.0046(5) -0.0066(5) 0.0015(5)
O4 0.039(11) 0.029(9) 0.016(8) -0.006(7) -0.010(7) 0.008(8)
O5 0.027(9) 0.022(8) 0.023(8) -0.009(6) -0.008(7) -0.001(7)
Ru1 0.01012(6) 0.01017(6) 0.01265(6) -0.00090(4) 0.00043(4) -0.00040(4)

loop_
_atom_type_symbol
_atom_type_description
_atom_type_scat_dispersion_real
_atom_type_scat_dispersion_imag
_atom_type_scat_source
C C 0.0033 0.0016 'International Tables Vol C Tables 4.2.6.8 and 6.1.1.4'
H H 0.0000 0.0000 'International Tables Vol C Tables 4.2.6.8 and 6.1.1.4'
N N 0.0061 0.0033 'International Tables Vol C Tables 4.2.6.8 and 6.1.1.4'
O O 0.0106 0.0060 'International Tables Vol C Tables 4.2.6.8 and 6.1.1.4'
Cl Cl 0.1484 0.1585 'International Tables Vol C Tables 4.2.6.8 and 6.1.1.4'
Ru Ru -1.2594 0.8363 'International Tables Vol C Tables 4.2.6.8 and 6.1.1.4'

loop_
_geom_angle_atom_site_label_1
_geom_angle_atom_site_label_2
_geom_angle_atom_site_label_3
_geom_angle
O1 C1 N1 115.88(13)
O1 C1 C2 122.18(14)
N1 C1 C2 121.91(14)
C3 C2 C1 119.10(14)
C3 C2 H2 120.4
C1 C2 H2 120.4
C2 C3 C4 119.51(14)
C2 C3 H3 120.2
C4 C3 H3 120.2
C5 C4 C3 118.75(14)
C5 C4 H4 120.6
C3 C4 H4 120.6
N1 C5 C4 122.25(14)
N1 C5 C6 115.04(13)
C4 C5 C6 122.70(14)
N2 C6 C7 122.20(14)
N2 C6 C5 115.22(13)
C7 C6 C5 122.58(14)
C6 C7 C8 118.80(15)
C6 C7 H7 120.6
C8 C7 H7 120.6
C9 C8 C7 119.59(15)
C9 C8 H8 120.2
C7 C8 H8 120.2
C8 C9 C10 118.99(15)
C8 C9 H9 120.5
C10 C9 H9 120.5
O2 C10 N2 116.14(13)
O2 C10 C9 121.98(14)
N2 C10 C9 121.87(14)
C12 C11 H11A 109.5
C12 C11 H11B 109.5
H11A C11 H11B 109.5
C12 C11 H11C 109.5
H11A C11 H11C 109.5
H11B C11 H11C 109.5
C13 C12 C17 118.87(14)
C13 C12 C11 120.08(15)
C17 C12 C11 121.00(15)
C13 C12 Ru1 69.80(9)
C17 C12 Ru1 70.42(9)
C11 C12 Ru1 129.82(12)
C12 C13 C14 120.36(14)
C12 C13 Ru1 73.12(9)
C14 C13 Ru1 69.83(9)
C12 C13 H13 119.3
C14 C13 H13 119.3
Ru1 C13 H13 119.3
C15 C14 C13 121.92(14)
C15 C14 Ru1 72.60(9)
C13 C14 Ru1 72.29(9)
C15 C14 H14 118.6
C13 C14 H14 118.6
Ru1 C14 H14 118.6
C14 C15 C16 116.59(14)
C14 C15 C18 122.71(14)
C16 C15 C18 120.68(14)
C14 C15 Ru1 69.61(8)
C16 C15 Ru1 69.73(8)
C18 C15 Ru1 130.17(11)
C17 C16 C15 122.32(14)
C17 C16 Ru1 72.83(9)
C15 C16 Ru1 72.41(9)
C17 C16 H16 118.4
C15 C16 H16 118.4
Ru1 C16 H16 118.4
C12 C17 C16 119.89(14)
C12 C17 Ru1 72.57(9)
C16 C17 Ru1 69.51(8)
C12 C17 H17 119.4
C16 C17 H17 119.4
Ru1 C17 H17 119.4
C15 C18 C20 114.38(14)
C15 C18 C19 109.19(14)
C20 C18 C19 109.97(15)
C15 C18 H18 107.7
C20 C18 H18 107.7
C19 C18 H18 107.7
C18 C19 H19A 109.5
C18 C19 H19B 109.5
H19A C19 H19B 109.5
C18 C19 H19C 109.5
H19A C19 H19C 109.5
H19B C19 H19C 109.5
C18 C20 H20A 109.5
C18 C20 H20B 109.5
H20A C20 H20B 109.5
C18 C20 H20C 109.5
H20A C20 H20C 109.5
H20B C20 H20C 109.5
C1 N1 C5 118.22(13)
C1 N1 Ru1 126.05(10)
C5 N1 Ru1 115.54(9)
C10 N2 C6 118.43(13)
C10 N2 Ru1 125.15(10)
C6 N2 Ru1 116.18(10)
C1 O1 H1 109.5
C10 O2 H2A 109.5
H4A O4 H4B 106.6
H5A O5 H5B 105.7
N2 Ru1 N1 76.52(5)
N2 Ru1 C14 89.87(5)
N1 Ru1 C14 134.30(5)
N2 Ru1 C16 134.17(6)
N1 Ru1 C16 91.11(5)
C14 Ru1 C16 67.61(6)
N2 Ru1 C13 106.92(5)
N1 Ru1 C13 170.02(5)
C14 Ru1 C13 37.88(6)
C16 Ru1 C13 79.79(6)
N2 Ru1 C15 101.14(5)
N1 Ru1 C15 101.82(5)
C14 Ru1 C15 37.79(6)
C16 Ru1 C15 37.86(6)
C13 Ru1 C15 68.45(6)
N2 Ru1 C17 169.08(5)
N1 Ru1 C17 108.03(5)
C14 Ru1 C17 79.87(6)
C16 Ru1 C17 37.66(6)
C13 Ru1 C17 66.97(6)
C15 Ru1 C17 68.40(6)
N2 Ru1 C12 140.99(6)
N1 Ru1 C12 141.84(5)
C14 Ru1 C12 67.66(6)
C16 Ru1 C12 67.43(6)
C13 Ru1 C12 37.08(6)
C15 Ru1 C12 80.72(6)
C17 Ru1 C12 37.01(6)
N2 Ru1 Cl1 86.24(4)
N1 Ru1 Cl1 86.76(4)
C14 Ru1 Cl1 136.34(4)
C16 Ru1 Cl1 137.68(4)
C13 Ru1 Cl1 102.70(4)
C15 Ru1 Cl1 169.73(4)
C17 Ru1 Cl1 103.76(4)
C12 Ru1 Cl1 89.05(4)

loop_
_geom_bond_atom_site_label_1
_geom_bond_atom_site_label_2
_geom_bond_distance
C1 O1 1.3279(18)
C1 N1 1.3447(19)
C1 C2 1.405(2)
C2 C3 1.374(2)
C2 H2 0.9500
C3 C4 1.393(2)
C3 H3 0.9500
C4 C5 1.383(2)
C4 H4 0.9500
C5 N1 1.3683(18)
C5 C6 1.466(2)
C6 N2 1.3634(19)
C6 C7 1.384(2)
C7 C8 1.391(2)
C7 H7 0.9500
C8 C9 1.372(2)
C8 H8 0.9500
C9 C10 1.407(2)
C9 H9 0.9500
C10 O2 1.3309(19)
C10 N2 1.3431(19)
C11 C12 1.501(2)
C11 H11A 0.9800
C11 H11B 0.9800
C11 H11C 0.9800
C12 C13 1.412(2)
C12 C17 1.414(2)
C12 Ru1 2.2405(15)
C13 C14 1.416(2)
C13 Ru1 2.1974(15)
C13 H13 1.0000
C14 C15 1.415(2)
C14 Ru1 2.1652(15)
C14 H14 1.0000
C15 C16 1.419(2)
C15 C18 1.514(2)
C15 Ru1 2.2042(15)
C16 C17 1.415(2)
C16 Ru1 2.1692(15)
C16 H16 1.0000
C17 Ru1 2.2125(15)
C17 H17 1.0000
C18 C20 1.523(3)
C18 C19 1.526(2)
C18 H18 1.0000
C19 H19A 0.9800
C19 H19B 0.9800
C19 H19C 0.9800
C20 H20A 0.9800
C20 H20B 0.9800
C20 H20C 0.9800
Cl1 Ru1 2.3899(4)
N1 Ru1 2.1253(12)
N2 Ru1 2.1162(12)
O1 H1 0.8400
O2 H2A 0.8400
C21 O3 1.427(2)
C21 H21A 0.9800
C21 H21B 0.9800
C21 H21C 0.9800
C21 H4A 1.1043
C21 H4B 0.7463
O3 H3A 0.8400
O3 H4B 0.7049
O4 H4A 0.8402
O4 H4B 0.8456
O5 H5A 0.8400
O5 H5B 0.8538

loop_
_geom_hbond_atom_site_label_D
_geom_hbond_atom_site_label_H
_geom_hbond_atom_site_label_A
_geom_hbond_distance_DH
_geom_hbond_distance_HA
_geom_hbond_distance_DA
_geom_hbond_angle_DHA
_geom_hbond_site_symmetry_A
O5 H5B Cl2 0.85 2.22 3.075(17) 174.4 4_566
O5 H5A Cl1 0.84 2.56 3.371(17) 163.0 2_675
O4 H4B O5 0.85 1.92 2.70(3) 153.7 .
O4 H4A Cl2 0.84 2.59 3.151(19) 125.8 .
O3 H3A Cl2 0.84 2.28 3.0886(14) 162.7 4_566
O2 H2A Cl2 0.84 2.15 2.9878(12) 173.8 6_656
O1 H1 O4 0.84 1.87 2.538(17) 135.8 8_765
O1 H1 O3 0.84 1.77 2.6097(17) 174.4 8_765

loop_
_geom_torsion_atom_site_label_1
_geom_torsion_atom_site_label_2
_geom_torsion_atom_site_label_3
_geom_torsion_atom_site_label_4
_geom_torsion
O1 C1 C2 C3 -176.72(14)
N1 C1 C2 C3 1.3(2)
C1 C2 C3 C4 -4.1(2)
C2 C3 C4 C5 2.2(2)
C3 C4 C5 N1 2.7(2)
C3 C4 C5 C6 -176.27(14)
N1 C5 C6 N2 3.03(19)
C4 C5 C6 N2 -177.96(14)
N1 C5 C6 C7 -177.11(14)
C4 C5 C6 C7 1.9(2)
N2 C6 C7 C8 1.5(2)
C5 C6 C7 C8 -178.38(15)
C6 C7 C8 C9 -2.1(2)
C7 C8 C9 C10 -0.1(2)
C8 C9 C10 O2 -178.35(15)
C8 C9 C10 N2 3.0(2)
C17 C12 C13 C14 -1.1(2)
C11 C12 C13 C14 -178.59(15)
Ru1 C12 C13 C14 -53.46(13)
C17 C12 C13 Ru1 52.36(13)
C11 C12 C13 Ru1 -125.13(15)
C12 C13 C14 C15 -0.3(2)
Ru1 C13 C14 C15 -55.33(13)
C12 C13 C14 Ru1 54.99(13)
C13 C14 C15 C16 2.0(2)
Ru1 C14 C15 C16 -53.18(12)
C13 C14 C15 C18 -179.42(14)
Ru1 C14 C15 C18 125.39(14)
C13 C14 C15 Ru1 55.19(13)
C14 C15 C16 C17 -2.3(2)
C18 C15 C16 C17 179.06(14)
Ru1 C15 C16 C17 -55.46(13)
C14 C15 C16 Ru1 53.12(12)
C18 C15 C16 Ru1 -125.48(14)
C13 C12 C17 C16 0.8(2)
C11 C12 C17 C16 178.26(15)
Ru1 C12 C17 C16 52.86(13)
C13 C12 C17 Ru1 -52.07(13)
C11 C12 C17 Ru1 125.39(15)
C15 C16 C17 C12 1.0(2)
Ru1 C16 C17 C12 -54.29(13)
C15 C16 C17 Ru1 55.26(13)
C14 C15 C18 C20 -26.9(2)
C16 C15 C18 C20 151.57(16)
Ru1 C15 C18 C20 63.1(2)
C14 C15 C18 C19 96.75(19)
C16 C15 C18 C19 -84.73(19)
Ru1 C15 C18 C19 -173.23(13)
O1 C1 N1 C5 -178.48(13)
C2 C1 N1 C5 3.4(2)
O1 C1 N1 Ru1 6.85(19)
C2 C1 N1 Ru1 -171.32(11)
C4 C5 N1 C1 -5.4(2)
C6 C5 N1 C1 173.62(13)
C4 C5 N1 Ru1 169.83(12)
C6 C5 N1 Ru1 -11.16(16)
O2 C10 N2 C6 177.65(14)
C9 C10 N2 C6 -3.7(2)
O2 C10 N2 Ru1 -8.2(2)
C9 C10 N2 Ru1 170.45(12)
C7 C6 N2 C10 1.4(2)
C5 C6 N2 C10 -178.74(13)
C7 C6 N2 Ru1 -173.24(12)
C5 C6 N2 Ru1 6.62(16)
C10 N2 Ru1 N1 176.32(13)
C6 N2 Ru1 N1 -9.45(10)
C10 N2 Ru1 C14 -47.73(13)
C6 N2 Ru1 C14 126.50(11)
C10 N2 Ru1 C16 -105.51(13)
C6 N2 Ru1 C16 68.72(13)
C10 N2 Ru1 C13 -13.39(14)
C6 N2 Ru1 C13 160.84(11)
C10 N2 Ru1 C15 -84.04(13)
C6 N2 Ru1 C15 90.19(11)
C10 N2 Ru1 C17 -67.8(3)
C6 N2 Ru1 C17 106.5(3)
C10 N2 Ru1 C12 4.92(17)
C6 N2 Ru1 C12 179.15(10)
C10 N2 Ru1 Cl1 88.75(12)
C6 N2 Ru1 Cl1 -97.01(10)
C1 N1 Ru1 N2 -174.12(13)
C5 N1 Ru1 N2 11.08(10)
C1 N1 Ru1 C14 109.59(13)
C5 N1 Ru1 C14 -65.20(13)
C1 N1 Ru1 C16 50.48(13)
C5 N1 Ru1 C16 -124.31(11)
C1 N1 Ru1 C15 87.09(13)
C5 N1 Ru1 C15 -87.70(11)
C1 N1 Ru1 C17 16.21(13)
C5 N1 Ru1 C17 -158.59(10)
C1 N1 Ru1 C12 -2.88(17)
C5 N1 Ru1 C12 -177.68(10)
C1 N1 Ru1 Cl1 -87.22(12)
C5 N1 Ru1 Cl1 97.99(10)
C15 C14 Ru1 N2 -108.55(9)
C13 C14 Ru1 N2 118.47(9)
C15 C14 Ru1 N1 -37.69(12)
C13 C14 Ru1 N1 -170.67(8)
C15 C14 Ru1 C16 30.43(9)
C13 C14 Ru1 C16 -102.55(10)
C15 C14 Ru1 C13 132.98(14)
C13 C14 Ru1 C15 -132.98(14)
C15 C14 Ru1 C17 67.67(10)
C13 C14 Ru1 C17 -65.31(9)
C15 C14 Ru1 C12 104.20(10)
C13 C14 Ru1 C12 -28.78(9)
C15 C14 Ru1 Cl1 167.04(7)
C13 C14 Ru1 Cl1 34.06(11)
C17 C16 Ru1 N2 169.06(8)
C15 C16 Ru1 N2 35.82(12)
C17 C16 Ru1 N1 -118.78(9)
C15 C16 Ru1 N1 107.99(9)
C17 C16 Ru1 C14 102.85(10)
C15 C16 Ru1 C14 -30.38(9)
C17 C16 Ru1 C13 65.34(9)
C15 C16 Ru1 C13 -67.90(9)
C17 C16 Ru1 C15 133.23(14)
C15 C16 Ru1 C17 -133.23(14)
C17 C16 Ru1 C12 28.75(9)
C15 C16 Ru1 C12 -104.48(10)
C17 C16 Ru1 Cl1 -32.37(12)
C15 C16 Ru1 Cl1 -165.60(7)
C12 C13 Ru1 N2 160.86(9)
C14 C13 Ru1 N2 -66.75(10)
C12 C13 Ru1 C14 -132.39(14)
C12 C13 Ru1 C16 -65.89(10)
C14 C13 Ru1 C16 66.50(9)
C12 C13 Ru1 C15 -103.58(10)
C14 C13 Ru1 C15 28.81(9)
C12 C13 Ru1 C17 -28.78(9)
C14 C13 Ru1 C17 103.61(10)
C14 C13 Ru1 C12 132.39(14)
C12 C13 Ru1 Cl1 70.96(9)
C14 C13 Ru1 Cl1 -156.65(8)
C14 C15 Ru1 N2 75.08(9)
C16 C15 Ru1 N2 -154.67(9)
C18 C15 Ru1 N2 -41.08(15)
C14 C15 Ru1 N1 153.45(9)
C16 C15 Ru1 N1 -76.30(9)
C18 C15 Ru1 N1 37.29(15)
C16 C15 Ru1 C14 130.26(14)
C18 C15 Ru1 C14 -116.15(18)
C14 C15 Ru1 C16 -130.26(14)
C18 C15 Ru1 C16 113.59(18)
C14 C15 Ru1 C13 -28.87(9)
C16 C15 Ru1 C13 101.38(10)
C18 C15 Ru1 C13 -145.03(16)
C14 C15 Ru1 C17 -101.65(10)
C16 C15 Ru1 C17 28.61(9)
C18 C15 Ru1 C17 142.19(16)
C14 C15 Ru1 C12 -65.31(9)
C16 C15 Ru1 C12 64.95(9)
C18 C15 Ru1 C12 178.54(15)
C14 C15 Ru1 Cl1 -60.3(3)
C16 C15 Ru1 Cl1 69.9(3)
C18 C15 Ru1 Cl1 -176.46(15)
C12 C17 Ru1 N2 86.5(3)
C16 C17 Ru1 N2 -45.9(3)
C12 C17 Ru1 N1 -160.39(9)
C16 C17 Ru1 N1 67.16(10)
C12 C17 Ru1 C14 66.14(9)
C16 C17 Ru1 C14 -66.31(9)
C12 C17 Ru1 C16 132.45(14)
C12 C17 Ru1 C13 28.83(9)
C16 C17 Ru1 C13 -103.62(10)
C12 C17 Ru1 C15 103.71(10)
C16 C17 Ru1 C15 -28.74(9)
C16 C17 Ru1 C12 -132.45(14)
C12 C17 Ru1 Cl1 -69.33(9)
C16 C17 Ru1 Cl1 158.22(8)
C13 C12 Ru1 N2 -29.90(14)
C17 C12 Ru1 N2 -162.51(9)
C11 C12 Ru1 N2 82.96(17)
C13 C12 Ru1 N1 163.71(9)
C17 C12 Ru1 N1 31.10(14)
C11 C12 Ru1 N1 -83.43(18)
C13 C12 Ru1 C14 29.36(9)
C17 C12 Ru1 C14 -103.25(10)
C11 C12 Ru1 C14 142.22(17)
C13 C12 Ru1 C16 103.39(10)
C17 C12 Ru1 C16 -29.22(9)
C11 C12 Ru1 C16 -143.76(17)
C17 C12 Ru1 C13 -132.61(14)
C11 C12 Ru1 C13 112.86(19)
C13 C12 Ru1 C15 66.37(10)
C17 C12 Ru1 C15 -66.24(10)
C11 C12 Ru1 C15 179.22(16)
C13 C12 Ru1 C17 132.61(14)
C11 C12 Ru1 C17 -114.53(19)
C13 C12 Ru1 Cl1 -112.74(9)
C17 C12 Ru1 Cl1 114.65(9)
C11 C12 Ru1 Cl1 0.11(15)
